data_4304089
loop_
_publ_author_name
'Meenakshi Ghosh'
'Papu Biswas'
'Ulrich Fl\"orke'
'Kamalaksha Nag'

_publ_section_title
;
Halogen Exchange and Scrambling between C-X and M-X' Bonds in Copper,
Nickel, and Cobalt Complexes of 6,6'-bis(bromo/
chloromethyl)-2,2'-bipyridine. Structural, Electrochemical, and
Photochemical Studies
;
_journal_name_full 'Inorganic Chemistry'
_journal_page_first 281
_journal_page_last 296
_journal_paper_doi 10.1021/ic7014786
_journal_volume 47
_journal_year 2008
_chemical_formula_moiety 'C12 H10 Cl4 Cu N2'
_chemical_formula_sum 'C12 H10 Cl4 Cu N2'
_chemical_formula_weight 387.56
_chemical_name_systematic
; 
 ? 
;
_space_group_IT_number 14
_symmetry_cell_setting monoclinic
_symmetry_space_group_name_Hall '-P 2ybc'
_symmetry_space_group_name_H-M 'P 1 21/c 1'
_atom_sites_solution_hydrogens difmap
_atom_sites_solution_primary direct
_atom_sites_solution_secondary difmap
_audit_creation_method SHELXL-97
_cell_angle_alpha 90.00
_cell_angle_beta 95.977(2)
_cell_angle_gamma 90.00
_cell_formula_units_Z 4
_cell_length_a 7.2122(5)
_cell_length_b 16.7929(12)
_cell_length_c 11.5223(8)
_cell_measurement_reflns_used 976
_cell_measurement_temperature 120(2)
_cell_measurement_theta_max 19.40
_cell_measurement_theta_min 2.42
_cell_volume 1387.92(17)
_computing_cell_refinement 'SAINT (Bruker, 2002)'
_computing_data_collection 'SMART (Bruker, 2002)'
_computing_data_reduction 'SAINT (Bruker, 2002)'
_computing_molecular_graphics 'SHELXTL (Bruker, 2002)'
_computing_publication_material 'SHELXTL (Bruker, 2002)'
_computing_structure_refinement 'SHELXTL (Bruker, 2002)'
_computing_structure_solution 'SHELXTL (Bruker, 2002)'
_diffrn_ambient_temperature 120(2)
_diffrn_measured_fraction_theta_full 0.999
_diffrn_measured_fraction_theta_max 0.999
_diffrn_measurement_device_type 'Bruker AXS SMART APEX'
_diffrn_measurement_method '\f and \w scans'
_diffrn_radiation_monochromator graphite
_diffrn_radiation_source 'sealed tube'
_diffrn_radiation_type MoK\a
_diffrn_radiation_wavelength 0.71073
_diffrn_reflns_av_R_equivalents 0.0627
_diffrn_reflns_av_sigmaI/netI 0.1038
_diffrn_reflns_limit_h_max 9
_diffrn_reflns_limit_h_min -9
_diffrn_reflns_limit_k_max 22
_diffrn_reflns_limit_k_min -22
_diffrn_reflns_limit_l_max 15
_diffrn_reflns_limit_l_min -14
_diffrn_reflns_number 13837
_diffrn_reflns_theta_full 27.87
_diffrn_reflns_theta_max 27.87
_diffrn_reflns_theta_min 2.15
_diffrn_standards_decay_% 0
_diffrn_standards_interval_time 430
_diffrn_standards_number 3522
_exptl_absorpt_coefficient_mu 2.327
_exptl_absorpt_correction_T_max 0.9335
_exptl_absorpt_correction_T_min 0.6407
_exptl_absorpt_correction_type multi-scan
_exptl_absorpt_process_details 'SADABS (Bruker, 2002)'
_exptl_crystal_colour yellow
_exptl_crystal_density_diffrn 1.855
_exptl_crystal_density_method 'not measured'
_exptl_crystal_description prism
_exptl_crystal_F_000 772
_exptl_crystal_size_max 0.21
_exptl_crystal_size_mid 0.04
_exptl_crystal_size_min 0.03
_refine_diff_density_max 0.946
_refine_diff_density_min -0.920
_refine_diff_density_rms 0.150
_refine_ls_extinction_method none
_refine_ls_goodness_of_fit_ref 0.915
_refine_ls_hydrogen_treatment constr
_refine_ls_matrix_type full
_refine_ls_number_parameters 173
_refine_ls_number_reflns 3301
_refine_ls_number_restraints 0
_refine_ls_restrained_S_all 0.915
_refine_ls_R_factor_all 0.1055
_refine_ls_R_factor_gt 0.0447
_refine_ls_shift/su_max 0.000
_refine_ls_shift/su_mean 0.000
_refine_ls_structure_factor_coef Fsqd
_refine_ls_weighting_details 'calc w=1/[\s^2^(Fo^2^)+(0.0199P)^2^] where P=(Fo^2^+2Fc^2^)/3'
_refine_ls_weighting_scheme calc
_refine_ls_wR_factor_gt 0.0832
_refine_ls_wR_factor_ref 0.0948
_reflns_number_gt 1847
_reflns_number_total 3301
_reflns_threshold_expression >2sigma(I)
_cod_data_source_file ic7014786-file003_6.cif
_cod_data_source_block 7
_cod_original_sg_symbol_H-M 'P 21/c'
_cod_database_code 4304089

loop_
_symmetry_equiv_pos_as_xyz
'x, y, z'
'-x, y+1/2, -z+1/2'
'-x, -y, -z'
'x, -y-1/2, z-1/2'

loop_
_atom_site_label
_atom_site_type_symbol
_atom_site_fract_x
_atom_site_fract_y
_atom_site_fract_z
_atom_site_U_iso_or_equiv
_atom_site_adp_type
_atom_site_occupancy
_atom_site_symmetry_multiplicity
_atom_site_calc_flag
_atom_site_refinement_flags
_atom_site_disorder_assembly
_atom_site_disorder_group
Cu1 Cu 1.25204(9) 0.09112(4) 1.19480(5) 0.02177(18) Uani 1 1 d . . .
Cl1 Cl 1.41201(19) 0.25027(8) 1.09136(12) 0.0296(3) Uani 1 1 d . . .
Cl2 Cl 1.0699(2) -0.10652(8) 1.46903(12) 0.0353(4) Uani 1 1 d . . .
Cl3 Cl 1.01753(18) 0.17141(7) 1.22834(11) 0.0238(3) Uani 1 1 d . . .
Cl4 Cl 1.46536(19) 0.11010(7) 1.34404(11) 0.0277(3) Uani 1 1 d . . .
N1 N 1.2399(5) 0.0829(2) 1.0197(3) 0.0168(9) Uani 1 1 d . . .
N2 N 1.2474(6) -0.0280(2) 1.1829(3) 0.0164(9) Uani 1 1 d . . .
C1 C 1.2198(7) 0.2262(3) 0.9872(4) 0.0239(13) Uani 1 1 d . . .
H1A H 1.1021 0.2318 1.0236 0.029 Uiso 1 1 calc R . .
H1B H 1.2159 0.2637 0.9207 0.029 Uiso 1 1 calc R . .
C2 C 1.2363(7) 0.1425(3) 0.9435(4) 0.0209(12) Uani 1 1 d . . .
C3 C 1.2443(7) 0.1289(3) 0.8250(4) 0.0244(13) Uani 1 1 d . . .
H3A H 1.2370 0.1720 0.7712 0.029 Uiso 1 1 calc R . .
C4 C 1.2630(7) 0.0523(3) 0.7876(5) 0.0267(13) Uani 1 1 d . . .
H4A H 1.2708 0.0417 0.7072 0.032 Uiso 1 1 calc R . .
C5 C 1.2705(7) -0.0095(3) 0.8661(4) 0.0210(12) Uani 1 1 d . . .
H5A H 1.2848 -0.0628 0.8410 0.025 Uiso 1 1 calc R . .
C6 C 1.2568(6) 0.0072(3) 0.9823(4) 0.0150(11) Uani 1 1 d . . .
C7 C 1.2592(6) -0.0554(3) 1.0726(4) 0.0159(11) Uani 1 1 d . . .
C8 C 1.2652(7) -0.1356(3) 1.0493(4) 0.0221(12) Uani 1 1 d . . .
H8A H 1.2716 -0.1538 0.9718 0.027 Uiso 1 1 calc R . .
C9 C 1.2619(7) -0.1892(3) 1.1393(5) 0.0258(13) Uani 1 1 d . . .
H9A H 1.2722 -0.2447 1.1252 0.031 Uiso 1 1 calc R . .
C10 C 1.2436(7) -0.1617(3) 1.2492(5) 0.0241(13) Uani 1 1 d . . .
H10A H 1.2339 -0.1982 1.3112 0.029 Uiso 1 1 calc R . .
C11 C 1.2394(7) -0.0807(3) 1.2698(4) 0.0214(12) Uani 1 1 d . . .
C12 C 1.2185(8) -0.0478(3) 1.3890(4) 0.0318(14) Uani 1 1 d . . .
H12A H 1.1674 0.0069 1.3808 0.038 Uiso 1 1 calc R . .
H12B H 1.3431 -0.0444 1.4337 0.038 Uiso 1 1 calc R . .

loop_
_atom_site_aniso_label
_atom_site_aniso_U_11
_atom_site_aniso_U_22
_atom_site_aniso_U_33
_atom_site_aniso_U_23
_atom_site_aniso_U_13
_atom_site_aniso_U_12
Cu1 0.0313(4) 0.0152(3) 0.0190(4) -0.0025(3) 0.0036(3) 0.0015(3)
Cl1 0.0332(8) 0.0283(7) 0.0278(8) -0.0072(6) 0.0053(6) -0.0048(7)
Cl2 0.0479(10) 0.0320(8) 0.0286(8) 0.0101(6) 0.0165(7) -0.0037(7)
Cl3 0.0260(7) 0.0210(7) 0.0247(7) -0.0048(6) 0.0037(6) 0.0029(6)
Cl4 0.0335(8) 0.0238(7) 0.0248(8) -0.0029(6) -0.0020(6) -0.0008(6)
N1 0.019(2) 0.014(2) 0.016(2) 0.0011(18) -0.0017(18) 0.0020(19)
N2 0.022(2) 0.012(2) 0.015(2) -0.0027(19) 0.0045(19) -0.0011(19)
C1 0.027(3) 0.024(3) 0.021(3) 0.006(2) 0.002(2) 0.001(2)
C2 0.016(3) 0.026(3) 0.021(3) 0.001(2) 0.000(2) 0.002(2)
C3 0.021(3) 0.031(3) 0.020(3) 0.006(2) -0.003(2) 0.001(3)
C4 0.027(3) 0.037(3) 0.016(3) -0.004(3) 0.002(3) 0.000(3)
C5 0.020(3) 0.023(3) 0.019(3) -0.004(2) 0.000(2) 0.003(2)
C6 0.011(3) 0.020(3) 0.013(3) -0.001(2) -0.001(2) 0.000(2)
C7 0.015(3) 0.012(2) 0.022(3) 0.000(2) 0.005(2) 0.001(2)
C8 0.017(3) 0.023(3) 0.025(3) -0.006(2) 0.000(2) 0.003(2)
C9 0.021(3) 0.019(3) 0.038(4) 0.002(3) 0.004(3) 0.001(2)
C10 0.026(3) 0.018(3) 0.028(3) 0.010(2) 0.000(3) -0.005(2)
C11 0.020(3) 0.020(3) 0.025(3) 0.002(2) 0.002(2) -0.002(2)
C12 0.041(4) 0.036(3) 0.020(3) 0.002(3) 0.008(3) -0.011(3)

loop_
_atom_type_symbol
_atom_type_description
_atom_type_scat_dispersion_real
_atom_type_scat_dispersion_imag
_atom_type_scat_source
C C 0.0033 0.0016 'International Tables Vol C Tables 4.2.6.8 and 6.1.1.4'
H H 0.0000 0.0000 'International Tables Vol C Tables 4.2.6.8 and 6.1.1.4'
N N 0.0061 0.0033 'International Tables Vol C Tables 4.2.6.8 and 6.1.1.4'
Cl Cl 0.1484 0.1585 'International Tables Vol C Tables 4.2.6.8 and 6.1.1.4'
Cu Cu 0.3201 1.2651 'International Tables Vol C Tables 4.2.6.8 and 6.1.1.4'

loop_
_geom_angle_atom_site_label_1
_geom_angle_atom_site_label_2
_geom_angle_atom_site_label_3
_geom_angle
_geom_angle_site_symmetry_1
_geom_angle_site_symmetry_3
_geom_angle_publ_flag
N2 Cu1 N1 82.19(16) . . ?
N2 Cu1 Cl4 101.69(12) . . ?
N1 Cu1 Cl4 138.05(12) . . ?
N2 Cu1 Cl3 127.45(12) . . ?
N1 Cu1 Cl3 105.12(12) . . ?
Cl4 Cu1 Cl3 104.92(5) . . ?
C2 N1 C6 119.5(4) . . ?
C2 N1 Cu1 127.2(3) . . ?
C6 N1 Cu1 112.8(3) . . ?
C11 N2 C7 119.0(4) . . ?
C11 N2 Cu1 127.5(3) . . ?
C7 N2 Cu1 113.5(3) . . ?
C2 C1 Cl1 110.8(3) . . ?
N1 C2 C3 121.7(5) . . ?
N1 C2 C1 118.6(4) . . ?
C3 C2 C1 119.7(5) . . ?
C4 C3 C2 118.6(5) . . ?
C3 C4 C5 120.1(5) . . ?
C4 C5 C6 118.9(5) . . ?
N1 C6 C5 121.2(4) . . ?
N1 C6 C7 116.1(4) . . ?
C5 C6 C7 122.8(4) . . ?
N2 C7 C8 121.3(4) . . ?
N2 C7 C6 114.7(4) . . ?
C8 C7 C6 124.0(5) . . ?
C7 C8 C9 119.4(5) . . ?
C10 C9 C8 119.2(5) . . ?
C9 C10 C11 119.9(5) . . ?
N2 C11 C10 121.1(5) . . ?
N2 C11 C12 117.1(4) . . ?
C10 C11 C12 121.7(5) . . ?
C11 C12 Cl2 113.1(4) . . ?

loop_
_geom_bond_atom_site_label_1
_geom_bond_atom_site_label_2
_geom_bond_distance
_geom_bond_site_symmetry_2
_geom_bond_publ_flag
Cu1 N2 2.005(4) . ?
Cu1 N1 2.015(4) . ?
Cu1 Cl4 2.2079(15) . ?
Cu1 Cl3 2.2279(14) . ?
Cl1 C1 1.783(5) . ?
Cl2 C12 1.783(5) . ?
N1 C2 1.330(6) . ?
N1 C6 1.351(6) . ?
N2 C11 1.342(6) . ?
N2 C7 1.363(6) . ?
C1 C2 1.502(6) . ?
C2 C3 1.391(6) . ?
C3 C4 1.369(6) . ?
C4 C5 1.374(6) . ?
C5 C6 1.381(6) . ?
C6 C7 1.478(6) . ?
C7 C8 1.375(6) . ?
C8 C9 1.375(6) . ?
C9 C10 1.367(7) . ?
C10 C11 1.383(7) . ?
C11 C12 1.502(7) . ?

loop_
_geom_torsion_atom_site_label_1
_geom_torsion_atom_site_label_2
_geom_torsion_atom_site_label_3
_geom_torsion_atom_site_label_4
_geom_torsion
_geom_torsion_site_symmetry_1
_geom_torsion_site_symmetry_2
_geom_torsion_site_symmetry_3
_geom_torsion_site_symmetry_4
_geom_torsion_publ_flag
N2 Cu1 N1 C2 179.9(4) . . . . ?
Cl4 Cu1 N1 C2 -81.3(4) . . . . ?
Cl3 Cu1 N1 C2 53.1(4) . . . . ?
N2 Cu1 N1 C6 -7.2(3) . . . . ?
Cl4 Cu1 N1 C6 91.6(3) . . . . ?
Cl3 Cu1 N1 C6 -134.0(3) . . . . ?
N1 Cu1 N2 C11 -175.3(4) . . . . ?
Cl4 Cu1 N2 C11 47.2(4) . . . . ?
Cl3 Cu1 N2 C11 -72.2(4) . . . . ?
N1 Cu1 N2 C7 6.7(3) . . . . ?
Cl4 Cu1 N2 C7 -130.9(3) . . . . ?
Cl3 Cu1 N2 C7 109.7(3) . . . . ?
C6 N1 C2 C3 1.8(7) . . . . ?
Cu1 N1 C2 C3 174.3(4) . . . . ?
C6 N1 C2 C1 -179.3(4) . . . . ?
Cu1 N1 C2 C1 -6.8(7) . . . . ?
Cl1 C1 C2 N1 60.5(6) . . . . ?
Cl1 C1 C2 C3 -120.6(4) . . . . ?
N1 C2 C3 C4 -2.3(8) . . . . ?
C1 C2 C3 C4 178.8(5) . . . . ?
C2 C3 C4 C5 1.0(8) . . . . ?
C3 C4 C5 C6 0.7(8) . . . . ?
C2 N1 C6 C5 0.0(7) . . . . ?
Cu1 N1 C6 C5 -173.5(4) . . . . ?
C2 N1 C6 C7 -179.9(4) . . . . ?
Cu1 N1 C6 C7 6.6(5) . . . . ?
C4 C5 C6 N1 -1.3(7) . . . . ?
C4 C5 C6 C7 178.6(5) . . . . ?
C11 N2 C7 C8 -0.8(7) . . . . ?
Cu1 N2 C7 C8 177.5(4) . . . . ?
C11 N2 C7 C6 176.8(4) . . . . ?
Cu1 N2 C7 C6 -5.0(5) . . . . ?
N1 C6 C7 N2 -1.2(6) . . . . ?
C5 C6 C7 N2 178.9(4) . . . . ?
N1 C6 C7 C8 176.3(5) . . . . ?
C5 C6 C7 C8 -3.6(8) . . . . ?
N2 C7 C8 C9 -0.9(8) . . . . ?
C6 C7 C8 C9 -178.3(4) . . . . ?
C7 C8 C9 C10 3.1(8) . . . . ?
C8 C9 C10 C11 -3.6(8) . . . . ?
C7 N2 C11 C10 0.3(7) . . . . ?
Cu1 N2 C11 C10 -177.7(4) . . . . ?
C7 N2 C11 C12 -177.5(4) . . . . ?
Cu1 N2 C11 C12 4.5(7) . . . . ?
C9 C10 C11 N2 2.0(8) . . . . ?
C9 C10 C11 C12 179.7(5) . . . . ?
N2 C11 C12 Cl2 142.2(4) . . . . ?
C10 C11 C12 Cl2 -35.6(7) . . . . ?
